data_7015954
loop_
_publ_author_name
'Stanlake, Louisa J. E.'
'Stephan, Douglas W.'

_publ_section_title
;
 Reactions of Zn bis-ferrocenyl-\b-diketiminates with
 [Ph(3)C][B(C(6)F(5))(4)].
;
_journal_issue 22
_journal_name_full 'Dalton transactions (Cambridge, England : 2003)'
_journal_page_first 5836
_journal_page_last 5840
_journal_paper_doi 10.1039/c1dt10452g
_journal_volume 40
_journal_year 2011
_chemical_formula_sum 'C69 H43 B F20 Fe2 N2 Zn'
_chemical_formula_weight 1467.93
_chemical_name_systematic
;
?
;
_space_group_IT_number 2
_symmetry_cell_setting triclinic
_symmetry_space_group_name_Hall '-P 1'
_symmetry_space_group_name_H-M 'P -1'
_atom_sites_solution_hydrogens geom
_atom_sites_solution_primary direct
_atom_sites_solution_secondary difmap
_audit_creation_method SHELXL-97
_cell_angle_alpha 75.639(2)
_cell_angle_beta 68.973(2)
_cell_angle_gamma 68.653(2)
_cell_formula_units_Z 2
_cell_length_a 12.8817(6)
_cell_length_b 15.2658(7)
_cell_length_c 17.4986(8)
_cell_measurement_temperature 150(2)
_cell_volume 2964.2(2)
_computing_structure_refinement 'SHELXL-97 (Sheldrick, 1997)'
_computing_structure_solution 'SHELXS-97 (Sheldrick, 1990)'
_diffrn_ambient_temperature 150(2)
_diffrn_measured_fraction_theta_full 0.996
_diffrn_measured_fraction_theta_max 0.996
_diffrn_radiation_monochromator graphite
_diffrn_radiation_source 'fine-focus sealed tube'
_diffrn_radiation_type MoK\a
_diffrn_radiation_wavelength 0.71073
_diffrn_reflns_av_R_equivalents 0.0305
_diffrn_reflns_av_sigmaI/netI 0.0332
_diffrn_reflns_limit_h_max 19
_diffrn_reflns_limit_h_min -19
_diffrn_reflns_limit_k_max 22
_diffrn_reflns_limit_k_min -21
_diffrn_reflns_limit_l_max 25
_diffrn_reflns_limit_l_min -26
_diffrn_reflns_number 79163
_diffrn_reflns_theta_full 32.39
_diffrn_reflns_theta_max 32.39
_diffrn_reflns_theta_min 1.78
_exptl_absorpt_coefficient_mu 0.994
_exptl_absorpt_correction_T_max 0.7892
_exptl_absorpt_correction_T_min 0.7547
_exptl_absorpt_correction_type multi-scan
_exptl_crystal_density_diffrn 1.645
_exptl_crystal_density_method 'not measured'
_exptl_crystal_F_000 1476
_exptl_crystal_size_max 0.30
_exptl_crystal_size_mid 0.25
_exptl_crystal_size_min 0.25
_refine_diff_density_max 0.587
_refine_diff_density_min -0.514
_refine_diff_density_rms 0.068
_refine_ls_extinction_method none
_refine_ls_goodness_of_fit_ref 1.035
_refine_ls_hydrogen_treatment fixed
_refine_ls_matrix_type full
_refine_ls_number_parameters 901
_refine_ls_number_reflns 21171
_refine_ls_number_restraints 0
_refine_ls_restrained_S_all 1.035
_refine_ls_R_factor_all 0.0585
_refine_ls_R_factor_gt 0.0386
_refine_ls_shift/su_max 0.001
_refine_ls_shift/su_mean 0.000
_refine_ls_structure_factor_coef Fsqd
_refine_ls_weighting_details 'calc w=1/[\s^2^(Fo^2^)+(0.0555P)^2^+0.9318P] where P=(Fo^2^+2Fc^2^)/3'
_refine_ls_weighting_scheme calc
_refine_ls_wR_factor_gt 0.1016
_refine_ls_wR_factor_ref 0.1110
_reflns_number_gt 15941
_reflns_number_total 21171
_reflns_threshold_expression >2sigma(I)
_cod_data_source_file c1dt10452g.txt
_cod_data_source_block ls010_0m
_cod_original_sg_symbol_H-M P-1
_cod_database_code 7015954

loop_
_symmetry_equiv_pos_as_xyz
'x, y, z'
'-x, -y, -z'

loop_
_atom_site_label
_atom_site_type_symbol
_atom_site_fract_x
_atom_site_fract_y
_atom_site_fract_z
_atom_site_U_iso_or_equiv
_atom_site_adp_type
_atom_site_occupancy
_atom_site_symmetry_multiplicity
_atom_site_calc_flag
_atom_site_refinement_flags
_atom_site_disorder_assembly
_atom_site_disorder_group
Zn1 Zn 0.519826(15) 0.338713(14) 0.265532(11) 0.02332(5) Uani 1 1 d . . .
Fe1 Fe 0.34109(2) 0.274341(17) 0.497583(13) 0.02395(5) Uani 1 1 d . . .
Fe2 Fe 0.65412(2) 0.235926(19) 0.040675(15) 0.03125(6) Uani 1 1 d . . .
B1 B 0.70162(14) 0.02795(12) 0.73696(10) 0.0206(3) Uani 1 1 d . . .
F1 F 0.54540(9) -0.04674(7) 0.70942(6) 0.0300(2) Uani 1 1 d . . .
F2 F 0.31550(10) 0.02808(9) 0.73350(7) 0.0419(3) Uani 1 1 d . . .
F3 F 0.19932(9) 0.20054(10) 0.78939(8) 0.0476(3) Uani 1 1 d . . .
F4 F 0.31965(10) 0.29393(8) 0.82156(7) 0.0405(3) Uani 1 1 d . . .
F5 F 0.54731(9) 0.21801(7) 0.80281(6) 0.0310(2) Uani 1 1 d . . .
F6 F 0.69938(10) 0.20987(7) 0.63670(6) 0.0347(2) Uani 1 1 d . . .
F7 F 0.82933(13) 0.31942(9) 0.61987(9) 0.0568(4) Uani 1 1 d . . .
F8 F 0.97923(12) 0.26937(11) 0.71204(10) 0.0645(4) Uani 1 1 d . . .
F9 F 0.99973(11) 0.10369(11) 0.81846(9) 0.0551(4) Uani 1 1 d . . .
F10 F 0.87651(9) -0.00774(8) 0.83384(7) 0.0353(2) Uani 1 1 d . . .
F11 F 0.63375(9) 0.04730(8) 0.90832(6) 0.0321(2) Uani 1 1 d . . .
F12 F 0.62601(11) -0.08700(10) 1.03825(6) 0.0467(3) Uani 1 1 d . . .
F13 F 0.68994(13) -0.27321(10) 1.01708(8) 0.0534(3) Uani 1 1 d . . .
F14 F 0.76057(13) -0.31973(8) 0.86246(8) 0.0497(3) Uani 1 1 d . . .
F15 F 0.76527(10) -0.18718(7) 0.73196(6) 0.0338(2) Uani 1 1 d . . .
F16 F 0.61468(8) 0.09342(7) 0.58328(6) 0.0290(2) Uani 1 1 d . . .
F17 F 0.73379(10) 0.04743(9) 0.43582(6) 0.0386(3) Uani 1 1 d . . .
F18 F 0.95542(10) -0.07579(9) 0.40475(7) 0.0432(3) Uani 1 1 d . . .
F19 F 1.05442(9) -0.15088(8) 0.53073(7) 0.0406(3) Uani 1 1 d . . .
F20 F 0.93770(8) -0.10054(7) 0.68124(6) 0.0303(2) Uani 1 1 d . . .
N1 N 0.67711(11) 0.24647(9) 0.20989(8) 0.0219(2) Uani 1 1 d . . .
N2 N 0.56410(11) 0.32111(9) 0.37192(7) 0.0206(2) Uani 1 1 d . . .
C1 C 0.3873(2) 0.15600(17) 0.44344(14) 0.0463(5) Uani 1 1 d . . .
H1A H 0.4614 0.1321 0.3992 0.056 Uiso 1 1 calc R . .
C2 C 0.2821(2) 0.22034(18) 0.43074(13) 0.0481(6) Uani 1 1 d . . .
H2A H 0.2687 0.2500 0.3760 0.058 Uiso 1 1 calc R . .
C3 C 0.19873(18) 0.23553(17) 0.50903(14) 0.0438(5) Uani 1 1 d . . .
H3A H 0.1162 0.2777 0.5195 0.053 Uiso 1 1 calc R . .
C4 C 0.25331(18) 0.17985(15) 0.56983(12) 0.0377(4) Uani 1 1 d . . .
H4A H 0.2159 0.1763 0.6310 0.045 Uiso 1 1 calc R . .
C5 C 0.36983(19) 0.13054(14) 0.52958(14) 0.0394(4) Uani 1 1 d . . .
H5A H 0.4291 0.0857 0.5570 0.047 Uiso 1 1 calc R . .
C6 C 0.46048(14) 0.30340(12) 0.53027(9) 0.0250(3) Uani 1 1 d . . .
H6A H 0.5247 0.2558 0.5515 0.030 Uiso 1 1 calc R . .
C7 C 0.34535(16) 0.34733(13) 0.57879(10) 0.0308(3) Uani 1 1 d . . .
H7A H 0.3144 0.3353 0.6403 0.037 Uiso 1 1 calc R . .
C8 C 0.28129(16) 0.41041(13) 0.52497(11) 0.0342(4) Uani 1 1 d . . .
H8A H 0.1976 0.4499 0.5422 0.041 Uiso 1 1 calc R . .
C9 C 0.35595(14) 0.40612(12) 0.44239(10) 0.0286(3) Uani 1 1 d . . .
H9A H 0.3341 0.4421 0.3915 0.034 Uiso 1 1 calc R . .
C10 C 0.46793(13) 0.34066(11) 0.44490(9) 0.0220(3) Uani 1 1 d . . .
C11 C 0.70454(15) 0.31007(14) 0.44308(10) 0.0310(4) Uani 1 1 d . . .
H11A H 0.6349 0.3234 0.4909 0.046 Uiso 1 1 calc R . .
H11B H 0.7411 0.3604 0.4290 0.046 Uiso 1 1 calc R . .
H11C H 0.7600 0.2490 0.4564 0.046 Uiso 1 1 calc R . .
C12 C 0.67022(13) 0.30596(11) 0.37067(9) 0.0217(3) Uani 1 1 d . . .
C13 C 0.77106(13) 0.28561(11) 0.29104(9) 0.0216(3) Uani 1 1 d . . .
H13A H 0.8420 0.2495 0.3095 0.026 Uiso 1 1 calc R . .
C14 C 0.75947(12) 0.21869(11) 0.24429(9) 0.0209(3) Uani 1 1 d . . .
C15 C 0.84297(14) 0.11913(11) 0.24675(10) 0.0263(3) Uani 1 1 d . . .
H15A H 0.8283 0.0826 0.2151 0.039 Uiso 1 1 calc R . .
H15B H 0.8314 0.0886 0.3042 0.039 Uiso 1 1 calc R . .
H15C H 0.9234 0.1216 0.2226 0.039 Uiso 1 1 calc R . .
C16 C 0.7537(5) 0.2924(4) -0.0721(3) 0.0421(12) Uani 0.50 1 d P . .
C16A C 0.5684(12) 0.2855(6) -0.0497(6) 0.055(2) Uani 0.50 1 d P . .
C17 C 0.6634(9) 0.2706(6) -0.0809(5) 0.0340(18) Uani 0.50 1 d P . .
C17A C 0.6884(11) 0.2736(10) -0.0839(7) 0.081(5) Uani 0.50 1 d P . .
C18 C 0.5566(5) 0.3148(6) -0.0331(4) 0.0418(15) Uani 0.50 1 d P . .
C18A C 0.7025(10) 0.3430(9) -0.0403(7) 0.090(5) Uani 0.50 1 d P . .
C19 C 0.5751(8) 0.3726(7) 0.0105(5) 0.044(2) Uani 0.50 1 d P . .
C19A C 0.5946(12) 0.3844(8) 0.0153(7) 0.052(3) Uani 0.50 1 d P . .
C20 C 0.7037(7) 0.3582(6) -0.0148(4) 0.0406(14) Uani 0.50 1 d P . .
C20A C 0.5133(5) 0.3491(4) 0.0077(3) 0.0426(10) Uani 0.50 1 d P . .
C21 C 0.77604(17) 0.14133(14) 0.09412(12) 0.0360(4) Uani 1 1 d . . .
H21A H 0.8588 0.1402 0.0806 0.043 Uiso 1 1 calc R . .
C22 C 0.7341(2) 0.09315(14) 0.05699(13) 0.0411(4) Uani 1 1 d . . .
H22A H 0.7827 0.0528 0.0119 0.049 Uiso 1 1 calc R . .
C23 C 0.61214(19) 0.11319(13) 0.09355(12) 0.0368(4) Uani 1 1 d . . .
H23A H 0.5600 0.0895 0.0785 0.044 Uiso 1 1 calc R . .
C24 C 0.57546(16) 0.17440(12) 0.15389(11) 0.0286(3) Uani 1 1 d . . .
H24A H 0.4938 0.2006 0.1893 0.034 Uiso 1 1 calc R . .
C25 C 0.67771(14) 0.18952(11) 0.15598(10) 0.0248(3) Uani 1 1 d . . .
C30 C 0.79705(13) 0.38216(11) 0.23540(10) 0.0234(3) Uani 1 1 d . . .
C31 C 0.67806(14) 0.45792(11) 0.24077(10) 0.0245(3) Uani 1 1 d . . .
C32 C 0.62190(15) 0.51130(12) 0.30690(11) 0.0287(3) Uani 1 1 d . . .
H32A H 0.6612 0.5043 0.3458 0.034 Uiso 1 1 calc R . .
C33 C 0.51065(16) 0.57380(13) 0.31669(12) 0.0333(4) Uani 1 1 d . . .
H33A H 0.4744 0.6091 0.3621 0.040 Uiso 1 1 calc R . .
C34 C 0.45123(16) 0.58547(13) 0.26071(13) 0.0374(4) Uani 1 1 d . . .
H34A H 0.3748 0.6288 0.2674 0.045 Uiso 1 1 calc R . .
C35 C 0.50419(16) 0.53374(13) 0.19558(12) 0.0348(4) Uani 1 1 d . . .
H35A H 0.4644 0.5418 0.1567 0.042 Uiso 1 1 calc R . .
C36 C 0.61627(15) 0.46926(12) 0.18598(10) 0.0278(3) Uani 1 1 d . . .
H36A H 0.6649 0.4606 0.1276 0.033 Uiso 1 1 calc R . .
C37 C 0.87237(14) 0.36514(13) 0.14597(10) 0.0288(3) Uani 1 1 d . . .
C38 C 0.86297(18) 0.43652(16) 0.07899(12) 0.0398(4) Uani 1 1 d . . .
H38A H 0.8065 0.4968 0.0879 0.048 Uiso 1 1 calc R . .
C39 C 0.9354(2) 0.4208(2) -0.00118(13) 0.0522(6) Uani 1 1 d . . .
H39A H 0.9278 0.4705 -0.0459 0.063 Uiso 1 1 calc R . .
C40 C 1.0176(2) 0.3339(2) -0.01575(14) 0.0553(6) Uani 1 1 d . . .
H40A H 1.0639 0.3220 -0.0705 0.066 Uiso 1 1 calc R . .
C41 C 1.03155(17) 0.26423(18) 0.05046(14) 0.0468(5) Uani 1 1 d . . .
H41A H 1.0895 0.2047 0.0412 0.056 Uiso 1 1 calc R . .
C42 C 0.96206(15) 0.28002(15) 0.13052(13) 0.0360(4) Uani 1 1 d . . .
H42A H 0.9757 0.2322 0.1754 0.043 Uiso 1 1 calc R . .
C43 C 0.87484(14) 0.41570(12) 0.26578(10) 0.0276(3) Uani 1 1 d . . .
C44 C 0.95644(16) 0.35494(14) 0.30516(13) 0.0352(4) Uani 1 1 d . . .
H44A H 0.9630 0.2893 0.3183 0.042 Uiso 1 1 calc R . .
C45 C 1.02881(18) 0.38868(16) 0.32574(15) 0.0448(5) Uani 1 1 d . . .
H45A H 1.0815 0.3465 0.3548 0.054 Uiso 1 1 calc R . .
C46 C 1.02413(18) 0.48358(16) 0.30390(16) 0.0472(5) Uani 1 1 d . . .
H46A H 1.0737 0.5065 0.3176 0.057 Uiso 1 1 calc R . .
C47 C 0.94563(17) 0.54498(15) 0.26154(14) 0.0408(4) Uani 1 1 d . . .
H47A H 0.9426 0.6098 0.2453 0.049 Uiso 1 1 calc R . .
C48 C 0.87257(16) 0.51115(14) 0.24329(13) 0.0353(4) Uani 1 1 d . . .
H48A H 0.8193 0.5536 0.2147 0.042 Uiso 1 1 calc R . .
C49 C 0.37143(15) 0.37641(16) 0.24117(11) 0.0356(4) Uani 1 1 d . . .
H49A H 0.3310 0.3288 0.2701 0.053 Uiso 1 1 calc R . .
H49B H 0.3863 0.3813 0.1815 0.053 Uiso 1 1 calc R . .
H49C H 0.3226 0.4381 0.2597 0.053 Uiso 1 1 calc R . .
C51 C 0.56006(13) 0.08258(11) 0.75212(8) 0.0210(3) Uani 1 1 d . . .
C52 C 0.49261(14) 0.03794(12) 0.73839(9) 0.0246(3) Uani 1 1 d . . .
C53 C 0.37370(15) 0.07506(13) 0.75023(10) 0.0298(3) Uani 1 1 d . . .
C54 C 0.31538(14) 0.16197(14) 0.77782(10) 0.0322(4) Uani 1 1 d . . .
C55 C 0.37643(15) 0.20914(12) 0.79387(9) 0.0288(3) Uani 1 1 d . . .
C56 C 0.49571(14) 0.16834(12) 0.78202(9) 0.0237(3) Uani 1 1 d . . .
C57 C 0.77666(13) 0.09619(12) 0.73769(10) 0.0245(3) Uani 1 1 d . . .
C58 C 0.77208(15) 0.18050(12) 0.68409(10) 0.0294(3) Uani 1 1 d . . .
C59 C 0.83844(17) 0.23875(14) 0.67454(13) 0.0394(4) Uani 1 1 d . . .
C60 C 0.91424(17) 0.21381(16) 0.72040(14) 0.0427(5) Uani 1 1 d . . .
C61 C 0.92472(15) 0.13081(16) 0.77310(13) 0.0390(5) Uani 1 1 d . . .
C62 C 0.85728(14) 0.07356(13) 0.78095(11) 0.0299(3) Uani 1 1 d . . .
C63 C 0.70342(13) -0.06186(12) 0.81230(9) 0.0229(3) Uani 1 1 d . . .
C64 C 0.66516(14) -0.04286(13) 0.89358(10) 0.0268(3) Uani 1 1 d . . .
C65 C 0.65974(16) -0.11140(15) 0.96191(10) 0.0340(4) Uani 1 1 d . . .
C66 C 0.69162(17) -0.20501(15) 0.95174(11) 0.0375(4) Uani 1 1 d . . .
C67 C 0.72793(17) -0.22861(13) 0.87346(12) 0.0343(4) Uani 1 1 d . . .
C68 C 0.73121(15) -0.15704(12) 0.80617(10) 0.0271(3) Uani 1 1 d . . .
C69 C 0.76722(13) -0.00384(10) 0.64318(9) 0.0203(3) Uani 1 1 d . . .
C70 C 0.72300(13) 0.03131(11) 0.57614(9) 0.0227(3) Uani 1 1 d . . .
C71 C 0.78376(15) 0.00812(12) 0.49706(9) 0.0273(3) Uani 1 1 d . . .
C72 C 0.89541(15) -0.05357(13) 0.48129(10) 0.0299(3) Uani 1 1 d . . .
C73 C 0.94442(14) -0.09032(12) 0.54474(11) 0.0278(3) Uani 1 1 d . . .
C74 C 0.88136(13) -0.06381(11) 0.62246(9) 0.0234(3) Uani 1 1 d . . .

loop_
_atom_site_aniso_label
_atom_site_aniso_U_11
_atom_site_aniso_U_22
_atom_site_aniso_U_33
_atom_site_aniso_U_23
_atom_site_aniso_U_13
_atom_site_aniso_U_12
Zn1 0.01992(8) 0.02882(10) 0.02245(8) -0.00487(7) -0.00876(6) -0.00545(7)
Fe1 0.02463(11) 0.02838(12) 0.02138(10) -0.00402(8) -0.00674(8) -0.01060(9)
Fe2 0.04549(15) 0.02948(13) 0.02651(11) -0.00461(9) -0.01546(10) -0.01490(11)
B1 0.0222(7) 0.0218(8) 0.0203(7) -0.0038(6) -0.0063(6) -0.0088(6)
F1 0.0336(5) 0.0289(5) 0.0341(5) -0.0067(4) -0.0106(4) -0.0149(4)
F2 0.0374(6) 0.0513(7) 0.0506(7) 0.0038(5) -0.0232(5) -0.0258(5)
F3 0.0224(5) 0.0595(8) 0.0511(7) -0.0015(6) -0.0124(5) -0.0040(5)
F4 0.0369(6) 0.0340(6) 0.0368(6) -0.0114(5) -0.0056(4) 0.0038(5)
F5 0.0345(5) 0.0285(5) 0.0331(5) -0.0122(4) -0.0078(4) -0.0099(4)
F6 0.0431(6) 0.0284(5) 0.0309(5) 0.0004(4) -0.0081(4) -0.0145(5)
F7 0.0618(8) 0.0365(7) 0.0655(9) -0.0078(6) 0.0044(7) -0.0298(6)
F8 0.0476(7) 0.0654(9) 0.0946(11) -0.0386(8) 0.0050(7) -0.0405(7)
F9 0.0339(6) 0.0738(9) 0.0770(9) -0.0351(8) -0.0182(6) -0.0200(6)
F10 0.0279(5) 0.0434(6) 0.0409(6) -0.0100(5) -0.0158(4) -0.0098(5)
F11 0.0333(5) 0.0374(6) 0.0260(5) -0.0103(4) -0.0080(4) -0.0082(4)
F12 0.0524(7) 0.0674(8) 0.0201(5) -0.0001(5) -0.0101(5) -0.0224(6)
F13 0.0713(9) 0.0606(8) 0.0401(6) 0.0264(6) -0.0324(6) -0.0394(7)
F14 0.0804(9) 0.0303(6) 0.0557(7) 0.0118(5) -0.0398(7) -0.0285(6)
F15 0.0536(6) 0.0249(5) 0.0312(5) -0.0025(4) -0.0181(5) -0.0167(5)
F16 0.0259(4) 0.0315(5) 0.0244(4) -0.0017(4) -0.0092(4) -0.0027(4)
F17 0.0466(6) 0.0487(7) 0.0207(4) -0.0002(4) -0.0118(4) -0.0158(5)
F18 0.0429(6) 0.0529(7) 0.0270(5) -0.0175(5) 0.0058(4) -0.0148(5)
F19 0.0251(5) 0.0378(6) 0.0488(6) -0.0163(5) -0.0014(4) -0.0009(4)
F20 0.0274(5) 0.0297(5) 0.0362(5) -0.0050(4) -0.0161(4) -0.0045(4)
N1 0.0222(6) 0.0229(6) 0.0236(6) -0.0053(5) -0.0084(5) -0.0072(5)
N2 0.0215(6) 0.0206(6) 0.0207(5) -0.0033(4) -0.0070(4) -0.0065(5)
C1 0.0545(12) 0.0513(13) 0.0455(11) -0.0235(10) -0.0015(9) -0.0320(11)
C2 0.0682(14) 0.0665(15) 0.0350(9) 0.0047(9) -0.0253(10) -0.0471(13)
C3 0.0363(10) 0.0540(13) 0.0505(11) 0.0021(10) -0.0179(9) -0.0254(9)
C4 0.0434(10) 0.0447(11) 0.0327(8) 0.0002(8) -0.0098(7) -0.0272(9)
C5 0.0446(10) 0.0312(10) 0.0521(11) -0.0045(8) -0.0201(9) -0.0177(8)
C6 0.0311(8) 0.0263(8) 0.0226(6) -0.0041(6) -0.0096(6) -0.0123(6)
C7 0.0375(9) 0.0324(9) 0.0239(7) -0.0099(6) -0.0031(6) -0.0141(7)
C8 0.0318(8) 0.0286(9) 0.0341(8) -0.0095(7) -0.0027(7) -0.0036(7)
C9 0.0266(7) 0.0255(8) 0.0285(7) -0.0028(6) -0.0065(6) -0.0044(6)
C10 0.0228(6) 0.0223(7) 0.0218(6) -0.0051(5) -0.0064(5) -0.0067(6)
C11 0.0288(8) 0.0454(10) 0.0253(7) -0.0080(7) -0.0102(6) -0.0145(7)
C12 0.0239(7) 0.0211(7) 0.0226(6) -0.0026(5) -0.0093(5) -0.0075(6)
C13 0.0202(6) 0.0228(7) 0.0245(6) -0.0051(5) -0.0102(5) -0.0050(5)
C14 0.0194(6) 0.0217(7) 0.0223(6) -0.0047(5) -0.0051(5) -0.0068(5)
C15 0.0255(7) 0.0228(8) 0.0327(8) -0.0048(6) -0.0125(6) -0.0053(6)
C16 0.046(3) 0.056(3) 0.0254(18) -0.0085(19) -0.0018(18) -0.024(2)
C16A 0.099(6) 0.037(4) 0.037(3) -0.004(2) -0.038(3) -0.012(3)
C17 0.050(5) 0.040(3) 0.021(3) -0.006(2) -0.014(3) -0.020(3)
C17A 0.044(5) 0.092(8) 0.041(4) 0.022(4) 0.010(3) 0.012(4)
C18 0.031(3) 0.054(5) 0.034(4) 0.013(3) -0.012(2) -0.016(3)
C18A 0.093(8) 0.111(10) 0.103(9) 0.077(7) -0.076(8) -0.088(8)
C19 0.058(5) 0.031(3) 0.022(2) -0.0031(19) 0.001(3) -0.006(3)
C19A 0.093(6) 0.031(3) 0.058(4) 0.012(2) -0.054(4) -0.031(3)
C20 0.062(4) 0.047(3) 0.029(2) -0.0004(19) -0.020(2) -0.031(3)
C20A 0.052(3) 0.037(2) 0.036(2) 0.005(2) -0.022(2) -0.007(2)
C21 0.0349(9) 0.0399(10) 0.0369(9) -0.0179(8) -0.0138(7) -0.0041(8)
C22 0.0527(12) 0.0333(10) 0.0432(10) -0.0155(8) -0.0237(9) -0.0036(9)
C23 0.0558(12) 0.0281(9) 0.0409(9) -0.0026(7) -0.0275(9) -0.0173(8)
C24 0.0362(8) 0.0264(8) 0.0324(8) -0.0007(6) -0.0175(7) -0.0147(7)
C25 0.0274(7) 0.0235(8) 0.0279(7) -0.0056(6) -0.0126(6) -0.0070(6)
C30 0.0214(6) 0.0231(7) 0.0278(7) -0.0057(6) -0.0080(5) -0.0070(6)
C31 0.0236(7) 0.0230(7) 0.0272(7) -0.0015(6) -0.0085(6) -0.0076(6)
C32 0.0289(8) 0.0256(8) 0.0331(8) -0.0059(6) -0.0091(6) -0.0088(6)
C33 0.0306(8) 0.0241(8) 0.0423(9) -0.0096(7) -0.0054(7) -0.0070(7)
C34 0.0264(8) 0.0250(9) 0.0575(12) -0.0046(8) -0.0141(8) -0.0030(7)
C35 0.0321(8) 0.0277(9) 0.0458(10) 0.0033(7) -0.0203(8) -0.0074(7)
C36 0.0284(8) 0.0265(8) 0.0298(7) -0.0001(6) -0.0119(6) -0.0093(6)
C37 0.0241(7) 0.0352(9) 0.0303(8) -0.0093(7) -0.0028(6) -0.0148(7)
C38 0.0402(10) 0.0466(12) 0.0322(9) -0.0027(8) -0.0044(7) -0.0209(9)
C39 0.0502(12) 0.0753(17) 0.0315(9) -0.0037(10) -0.0017(9) -0.0321(12)
C40 0.0406(11) 0.0893(19) 0.0393(11) -0.0266(12) 0.0085(9) -0.0318(12)
C41 0.0291(9) 0.0626(14) 0.0506(12) -0.0281(11) 0.0028(8) -0.0170(9)
C42 0.0253(8) 0.0404(10) 0.0440(10) -0.0152(8) -0.0029(7) -0.0129(7)
C43 0.0227(7) 0.0304(8) 0.0331(8) -0.0096(6) -0.0077(6) -0.0091(6)
C44 0.0287(8) 0.0318(9) 0.0517(11) -0.0102(8) -0.0180(8) -0.0075(7)
C45 0.0360(10) 0.0419(11) 0.0689(14) -0.0151(10) -0.0310(10) -0.0056(9)
C46 0.0339(10) 0.0484(12) 0.0749(15) -0.0228(11) -0.0213(10) -0.0156(9)
C47 0.0326(9) 0.0329(10) 0.0634(13) -0.0139(9) -0.0117(9) -0.0150(8)
C48 0.0311(8) 0.0322(9) 0.0467(10) -0.0060(8) -0.0126(7) -0.0129(7)
C49 0.0250(8) 0.0533(12) 0.0292(8) -0.0048(8) -0.0110(6) -0.0104(8)
C51 0.0229(6) 0.0225(7) 0.0175(6) -0.0017(5) -0.0050(5) -0.0085(6)
C52 0.0274(7) 0.0266(8) 0.0220(6) -0.0001(6) -0.0079(5) -0.0125(6)
C53 0.0285(8) 0.0384(10) 0.0275(7) 0.0042(7) -0.0124(6) -0.0176(7)
C54 0.0207(7) 0.0418(10) 0.0266(7) 0.0034(7) -0.0070(6) -0.0062(7)
C55 0.0277(7) 0.0296(9) 0.0204(6) -0.0017(6) -0.0048(6) -0.0021(6)
C56 0.0256(7) 0.0252(8) 0.0202(6) -0.0022(5) -0.0061(5) -0.0089(6)
C57 0.0220(7) 0.0270(8) 0.0261(7) -0.0102(6) -0.0017(5) -0.0103(6)
C58 0.0293(8) 0.0273(8) 0.0306(8) -0.0099(6) 0.0005(6) -0.0128(7)
C59 0.0379(10) 0.0317(10) 0.0441(10) -0.0147(8) 0.0086(8) -0.0196(8)
C60 0.0312(9) 0.0444(12) 0.0591(12) -0.0298(10) 0.0068(8) -0.0239(8)
C61 0.0234(8) 0.0534(12) 0.0498(11) -0.0303(10) -0.0018(7) -0.0160(8)
C62 0.0237(7) 0.0368(9) 0.0339(8) -0.0161(7) -0.0035(6) -0.0121(7)
C63 0.0223(6) 0.0276(8) 0.0222(6) -0.0009(6) -0.0088(5) -0.0111(6)
C64 0.0256(7) 0.0351(9) 0.0236(7) -0.0022(6) -0.0096(6) -0.0124(7)
C65 0.0323(8) 0.0518(12) 0.0219(7) 0.0025(7) -0.0107(6) -0.0197(8)
C66 0.0416(10) 0.0460(11) 0.0314(8) 0.0159(8) -0.0207(7) -0.0248(9)
C67 0.0443(10) 0.0305(9) 0.0387(9) 0.0092(7) -0.0240(8) -0.0210(8)
C68 0.0331(8) 0.0292(8) 0.0268(7) 0.0011(6) -0.0147(6) -0.0158(7)
C69 0.0215(6) 0.0189(7) 0.0218(6) -0.0030(5) -0.0053(5) -0.0085(5)
C70 0.0231(7) 0.0216(7) 0.0220(6) -0.0023(5) -0.0054(5) -0.0069(6)
C71 0.0331(8) 0.0307(8) 0.0202(6) -0.0015(6) -0.0068(6) -0.0145(7)
C72 0.0325(8) 0.0321(9) 0.0231(7) -0.0097(6) 0.0024(6) -0.0142(7)
C73 0.0221(7) 0.0237(8) 0.0347(8) -0.0089(6) -0.0017(6) -0.0069(6)
C74 0.0246(7) 0.0214(7) 0.0264(7) -0.0034(6) -0.0086(5) -0.0085(6)

loop_
_atom_type_symbol
_atom_type_description
_atom_type_scat_dispersion_real
_atom_type_scat_dispersion_imag
_atom_type_scat_source
C C 0.0033 0.0016 'International Tables Vol C Tables 4.2.6.8 and 6.1.1.4'
H H 0.0000 0.0000 'International Tables Vol C Tables 4.2.6.8 and 6.1.1.4'
N N 0.0061 0.0033 'International Tables Vol C Tables 4.2.6.8 and 6.1.1.4'
B B 0.0013 0.0007 'International Tables Vol C Tables 4.2.6.8 and 6.1.1.4'
F F 0.0171 0.0103 'International Tables Vol C Tables 4.2.6.8 and 6.1.1.4'
Fe Fe 0.3463 0.8444 'International Tables Vol C Tables 4.2.6.8 and 6.1.1.4'
Zn Zn 0.2839 1.4301 'International Tables Vol C Tables 4.2.6.8 and 6.1.1.4'

loop_
_geom_angle_atom_site_label_1
_geom_angle_atom_site_label_2
_geom_angle_atom_site_label_3
_geom_angle
_geom_angle_site_symmetry_1
_geom_angle_site_symmetry_3
_geom_angle_publ_flag
C49 Zn1 N1 128.37(7) . . ?
C49 Zn1 N2 133.89(6) . . ?
N1 Zn1 N2 92.71(5) . . ?
C49 Zn1 C36 106.19(7) . . ?
N1 Zn1 C36 85.04(5) . . ?
N2 Zn1 C36 96.13(5) . . ?
C6 Fe1 C7 40.90(7) . . ?
C6 Fe1 C1 120.39(8) . . ?
C7 Fe1 C1 153.78(9) . . ?
C6 Fe1 C2 156.87(9) . . ?
C7 Fe1 C2 162.09(9) . . ?
C1 Fe1 C2 40.32(10) . . ?
C6 Fe1 C9 69.26(7) . . ?
C7 Fe1 C9 68.67(7) . . ?
C1 Fe1 C9 128.49(8) . . ?
C2 Fe1 C9 110.81(8) . . ?
C6 Fe1 C8 68.88(7) . . ?
C7 Fe1 C8 40.75(8) . . ?
C1 Fe1 C8 165.02(9) . . ?
C2 Fe1 C8 127.20(9) . . ?
C9 Fe1 C8 40.58(7) . . ?
C6 Fe1 C10 41.33(6) . . ?
C7 Fe1 C10 68.84(6) . . ?
C1 Fe1 C10 109.74(7) . . ?
C2 Fe1 C10 123.33(7) . . ?
C9 Fe1 C10 40.93(6) . . ?
C8 Fe1 C10 68.58(7) . . ?
C6 Fe1 C4 122.51(7) . . ?
C7 Fe1 C4 104.84(7) . . ?
C1 Fe1 C4 67.69(8) . . ?
C2 Fe1 C4 67.67(8) . . ?
C9 Fe1 C4 154.98(8) . . ?
C8 Fe1 C4 118.90(8) . . ?
C10 Fe1 C4 161.22(7) . . ?
C6 Fe1 C5 105.52(7) . . ?
C7 Fe1 C5 117.68(8) . . ?
C1 Fe1 C5 40.42(9) . . ?
C2 Fe1 C5 67.88(9) . . ?
C9 Fe1 C5 164.35(8) . . ?
C8 Fe1 C5 152.83(8) . . ?
C10 Fe1 C5 125.66(7) . . ?
C4 Fe1 C5 40.26(8) . . ?
C6 Fe1 C3 159.76(8) . . ?
C7 Fe1 C3 123.60(8) . . ?
C1 Fe1 C3 67.86(9) . . ?
C2 Fe1 C3 40.36(9) . . ?
C9 Fe1 C3 121.97(8) . . ?
C8 Fe1 C3 107.70(9) . . ?
C10 Fe1 C3 157.72(7) . . ?
C4 Fe1 C3 40.29(8) . . ?
C5 Fe1 C3 67.92(9) . . ?
C19 Fe2 C18 41.9(3) . . ?
C19 Fe2 C18A 44.6(5) . . ?
C18 Fe2 C18A 61.0(3) . . ?
C19 Fe2 C17 66.9(3) . . ?
C18 Fe2 C17 39.2(3) . . ?
C18A Fe2 C17 51.1(4) . . ?
C19 Fe2 C17A 67.8(4) . . ?
C18 Fe2 C17A 46.0(4) . . ?
C18A Fe2 C17A 44.8(5) . . ?
C17 Fe2 C17A 9.2(5) . . ?
C19 Fe2 C21 145.5(3) . . ?
C18 Fe2 C21 167.7(3) . . ?
C18A Fe2 C21 116.1(3) . . ?
C17 Fe2 C21 128.9(3) . . ?
C17A Fe2 C21 122.7(4) . . ?
C19 Fe2 C22 172.3(3) . . ?
C18 Fe2 C22 130.8(3) . . ?
C18A Fe2 C22 132.9(5) . . ?
C17 Fe2 C22 105.7(2) . . ?
C17A Fe2 C22 105.3(4) . . ?
C21 Fe2 C22 40.92(8) . . ?
C19 Fe2 C24 116.0(2) . . ?
C18 Fe2 C24 118.80(17) . . ?
C18A Fe2 C24 154.6(5) . . ?
C17 Fe2 C24 146.5(2) . . ?
C17A Fe2 C24 155.2(4) . . ?
C21 Fe2 C24 69.42(8) . . ?
C22 Fe2 C24 68.70(8) . . ?
C19 Fe2 C23 139.1(3) . . ?
C18 Fe2 C23 110.7(2) . . ?
C18A Fe2 C23 164.0(4) . . ?
C17 Fe2 C23 113.4(2) . . ?
C17A Fe2 C23 119.2(4) . . ?
C21 Fe2 C23 68.78(8) . . ?
C22 Fe2 C23 40.48(9) . . ?
C24 Fe2 C23 40.74(7) . . ?
C19 Fe2 C25 119.5(2) . . ?
C18 Fe2 C25 151.2(2) . . ?
C18A Fe2 C25 126.3(3) . . ?
C17 Fe2 C25 169.4(3) . . ?
C17A Fe2 C25 161.1(4) . . ?
C21 Fe2 C25 40.89(7) . . ?
C22 Fe2 C25 68.16(7) . . ?
C24 Fe2 C25 40.88(6) . . ?
C23 Fe2 C25 68.08(7) . . ?
C19 Fe2 C16A 56.5(3) . . ?
C18 Fe2 C16A 15.0(3) . . ?
C18A Fe2 C16A 67.5(3) . . ?
C17 Fe2 C16A 31.2(4) . . ?
C17A Fe2 C16A 39.8(4) . . ?
C21 Fe2 C16A 153.8(3) . . ?
C22 Fe2 C16A 116.0(2) . . ?
C24 Fe2 C16A 119.5(4) . . ?
C23 Fe2 C16A 101.2(3) . . ?
C25 Fe2 C16A 159.1(4) . . ?
C19 Fe2 C20 43.0(4) . . ?
C18 Fe2 C20 70.6(3) . . ?
C18A Fe2 C20 15.5(4) . . ?
C17 Fe2 C20 66.4(2) . . ?
C17A Fe2 C20 60.3(4) . . ?
C21 Fe2 C20 109.5(2) . . ?
C22 Fe2 C20 137.3(2) . . ?
C24 Fe2 C20 140.38(16) . . ?
C23 Fe2 C20 177.8(2) . . ?
C25 Fe2 C20 111.65(14) . . ?
C16A Fe2 C20 79.7(3) . . ?
C63 B1 C69 114.18(13) . . ?
C63 B1 C51 102.61(11) . . ?
C69 B1 C51 111.81(12) . . ?
C63 B1 C57 112.92(12) . . ?
C69 B1 C57 101.53(11) . . ?
C51 B1 C57 114.27(13) . . ?
C14 N1 C25 119.71(13) . . ?
C14 N1 Zn1 118.39(10) . . ?
C25 N1 Zn1 117.68(10) . . ?
C12 N2 C10 121.91(12) . . ?
C12 N2 Zn1 122.17(10) . . ?
C10 N2 Zn1 115.29(9) . . ?
C2 C1 C5 108.30(19) . . ?
C2 C1 Fe1 70.04(12) . . ?
C5 C1 Fe1 70.16(11) . . ?
C2 C1 H1A 125.8 . . ?
C5 C1 H1A 125.8 . . ?
Fe1 C1 H1A 125.8 . . ?
C1 C2 C3 108.11(18) . . ?
C1 C2 Fe1 69.65(11) . . ?
C3 C2 Fe1 70.05(11) . . ?
C1 C2 H2A 125.9 . . ?
C3 C2 H2A 125.9 . . ?
Fe1 C2 H2A 125.9 . . ?
C4 C3 C2 107.6(2) . . ?
C4 C3 Fe1 69.78(11) . . ?
C2 C3 Fe1 69.59(11) . . ?
C4 C3 H3A 126.2 . . ?
C2 C3 H3A 126.2 . . ?
Fe1 C3 H3A 126.2 . . ?
C5 C4 C3 108.47(18) . . ?
C5 C4 Fe1 69.89(11) . . ?
C3 C4 Fe1 69.93(11) . . ?
C5 C4 H4A 125.8 . . ?
C3 C4 H4A 125.8 . . ?
Fe1 C4 H4A 125.8 . . ?
C4 C5 C1 107.53(19) . . ?
C4 C5 Fe1 69.85(11) . . ?
C1 C5 Fe1 69.43(12) . . ?
C4 C5 H5A 126.2 . . ?
C1 C5 H5A 126.2 . . ?
Fe1 C5 H5A 126.2 . . ?
C7 C6 C10 107.51(14) . . ?
C7 C6 Fe1 69.61(10) . . ?
C10 C6 Fe1 69.90(9) . . ?
C7 C6 H6A 126.2 . . ?
C10 C6 H6A 126.2 . . ?
Fe1 C6 H6A 126.2 . . ?
C8 C7 C6 108.57(15) . . ?
C8 C7 Fe1 70.11(10) . . ?
C6 C7 Fe1 69.49(9) . . ?
C8 C7 H7A 125.7 . . ?
C6 C7 H7A 125.7 . . ?
Fe1 C7 H7A 125.7 . . ?
C9 C8 C7 108.26(15) . . ?
C9 C8 Fe1 69.69(10) . . ?
C7 C8 Fe1 69.14(10) . . ?
C9 C8 H8A 125.9 . . ?
C7 C8 H8A 125.9 . . ?
Fe1 C8 H8A 125.9 . . ?
C8 C9 C10 108.00(15) . . ?
C8 C9 Fe1 69.72(10) . . ?
C10 C9 Fe1 69.58(9) . . ?
C8 C9 H9A 126.0 . . ?
C10 C9 H9A 126.0 . . ?
Fe1 C9 H9A 126.0 . . ?
N2 C10 C9 122.30(13) . . ?
N2 C10 C6 130.05(14) . . ?
C9 C10 C6 107.65(13) . . ?
N2 C10 Fe1 127.13(10) . . ?
C9 C10 Fe1 69.49(9) . . ?
C6 C10 Fe1 68.77(9) . . ?
C12 C11 H11A 109.5 . . ?
C12 C11 H11B 109.5 . . ?
H11A C11 H11B 109.5 . . ?
C12 C11 H11C 109.5 . . ?
H11A C11 H11C 109.5 . . ?
H11B C11 H11C 109.5 . . ?
N2 C12 C11 124.43(14) . . ?
N2 C12 C13 120.37(13) . . ?
C11 C12 C13 115.16(13) . . ?
C12 C13 C14 112.71(12) . . ?
C12 C13 C30 112.09(12) . . ?
C14 C13 C30 115.22(12) . . ?
C12 C13 H13A 105.2 . . ?
C14 C13 H13A 105.2 . . ?
C30 C13 H13A 105.2 . . ?
N1 C14 C15 123.45(14) . . ?
N1 C14 C13 120.28(13) . . ?
C15 C14 C13 116.13(12) . . ?
C14 C15 H15A 109.5 . . ?
C14 C15 H15B 109.5 . . ?
H15A C15 H15B 109.5 . . ?
C14 C15 H15C 109.5 . . ?
H15A C15 H15C 109.5 . . ?
H15B C15 H15C 109.5 . . ?
C18A C16 C17A 98.2(10) . . ?
C18A C16 C17 94.0(7) . . ?
C17A C16 C17 4.8(9) . . ?
C18A C16 C20 16.1(6) . . ?
C17A C16 C20 111.9(9) . . ?
C17 C16 C20 107.5(6) . . ?
C18A C16 Fe2 70.9(5) . . ?
C17A C16 Fe2 71.5(7) . . ?
C17 C16 Fe2 67.6(4) . . ?
C20 C16 Fe2 69.6(4) . . ?
C18 C16A C17 105(2) . . ?
C18 C16A C20A 16.7(13) . . ?
C17 C16A C20A 119.4(8) . . ?
C18 C16A C17A 98.5(19) . . ?
C17 C16A C17A 6.4(8) . . ?
C20A C16A C17A 113.0(9) . . ?
C18 C16A C19 17.6(14) . . ?
C17 C16A C19 89.4(7) . . ?
C20A C16A C19 29.9(4) . . ?
C17A C16A C19 83.1(8) . . ?
C18 C16A Fe2 73.2(15) . . ?
C17 C16A Fe2 71.7(6) . . ?
C20A C16A Fe2 73.1(4) . . ?
C17A C16A Fe2 68.3(6) . . ?
C19 C16A Fe2 59.3(4) . . ?
C16A C17 C18 22.7(5) . . ?
C16A C17 C16 135.9(6) . . ?
C18 C17 C16 114.0(5) . . ?
C16A C17 C18A 103.6(7) . . ?
C18 C17 C18A 81.1(6) . . ?
C16 C17 C18A 33.4(5) . . ?
C16A C17 Fe2 77.1(6) . . ?
C18 C17 Fe2 69.0(4) . . ?
C16 C17 Fe2 73.3(4) . . ?
C18A C17 Fe2 63.8(3) . . ?
C16 C17A C16A 137.5(12) . . ?
C16 C17A C18A 38.0(8) . . ?
C16A C17A C18A 100.9(9) . . ?
C16 C17A C18 118.5(11) . . ?
C16A C17A C18 19.8(4) . . ?
C18A C17A C18 81.3(8) . . ?
C16 C17A Fe2 78.4(7) . . ?
C16A C17A Fe2 71.9(6) . . ?
C18A C17A Fe2 66.6(5) . . ?
C18 C17A Fe2 65.6(5) . . ?
C16A C18 C20A 153(2) . . ?
C16A C18 C17 52.4(16) . . ?
C20A C18 C17 149.3(9) . . ?
C16A C18 C19 155.9(19) . . ?
C20A C18 C19 44.3(6) . . ?
C17 C18 C19 105.9(6) . . ?
C16A C18 C17A 61.6(17) . . ?
C20A C18 C17A 140.5(10) . . ?
C17 C18 C17A 9.3(7) . . ?
C19 C18 C17A 96.7(7) . . ?
C16A C18 C19A 150.9(19) . . ?
C20A C18 C19A 50.0(7) . . ?
C17 C18 C19A 100.3(6) . . ?
C19 C18 C19A 5.7(6) . . ?
C17A C18 C19A 91.1(7) . . ?
C16A C18 Fe2 91.8(16) . . ?
C20A C18 Fe2 87.1(5) . . ?
C17 C18 Fe2 71.8(4) . . ?
C19 C18 Fe2 68.9(5) . . ?
C17A C18 Fe2 68.4(5) . . ?
C19A C18 Fe2 67.1(4) . . ?
C16A C18 C18A 109.9(18) . . ?
C20A C18 C18A 92.5(9) . . ?
C17 C18 C18A 57.9(5) . . ?
C19 C18 C18A 48.3(6) . . ?
C17A C18 C18A 48.6(6) . . ?
C19A C18 C18A 42.6(6) . . ?
Fe2 C18 C18A 59.8(3) . . ?
C20 C18A C16 135(2) . . ?
C20 C18A C19A 63(2) . . ?
C16 C18A C19A 150.2(9) . . ?
C20 C18A C19 77(2) . . ?
C16 C18A C19 136.2(9) . . ?
C19A C18A C19 15.1(5) . . ?
C20 C18A C17A 159.0(17) . . ?
C16 C18A C17A 43.8(8) . . ?
C19A C18A C17A 109.5(7) . . ?
C19 C18A C17A 94.5(7) . . ?
C20 C18A C17 154.3(17) . . ?
C16 C18A C17 52.6(7) . . ?
C19A C18A C17 100.5(6) . . ?
C19 C18A C17 85.5(5) . . ?
C17A C18A C17 9.0(7) . . ?
C20 C18A Fe2 90.4(14) . . ?
C16 C18A Fe2 82.2(6) . . ?
C19A C18A Fe2 73.5(6) . . ?
C19 C18A Fe2 67.1(5) . . ?
C17A C18A Fe2 68.6(5) . . ?
C17 C18A Fe2 65.2(4) . . ?
C20 C18A C18 120(2) . . ?
C16 C18A C18 93.3(8) . . ?
C19A C18A C18 59.6(5) . . ?
C19 C18A C18 44.5(4) . . ?
C17A C18A C18 50.1(5) . . ?
C17 C18A C18 41.1(4) . . ?
Fe2 C18A C18 59.3(3) . . ?
C20A C19 C18 37.9(5) . . ?
C20A C19 C20 144.9(8) . . ?
C18 C19 C20 107.7(5) . . ?
C20A C19 C18A 125.0(8) . . ?
C18 C19 C18A 87.2(6) . . ?
C20 C19 C18A 21.3(5) . . ?
C20A C19 C16A 43.6(5) . . ?
C18 C19 C16A 6.6(5) . . ?
C20 C19 C16A 101.7(6) . . ?
C18A C19 C16A 81.5(6) . . ?
C20A C19 Fe2 84.4(6) . . ?
C18 C19 Fe2 69.2(5) . . ?
C20 C19 Fe2 71.9(5) . . ?
C18A C19 Fe2 68.3(5) . . ?
C16A C19 Fe2 64.2(4) . . ?
C20 C19A C20A 128.6(9) . . ?
C20 C19A C18A 23.3(4) . . ?
C20A C19A C18A 106.8(8) . . ?
C20 C19A C18 100.2(7) . . ?
C20A C19A C18 29.0(3) . . ?
C18A C19A C18 77.9(6) . . ?
C20 C19A Fe2 72.0(6) . . ?
C20A C19A Fe2 72.4(5) . . ?
C18A C19A Fe2 66.5(6) . . ?
C18 C19A Fe2 61.1(4) . . ?
C18A C20 C19A 93.6(19) . . ?
C18A C20 C16 28.5(17) . . ?
C19A C20 C16 118.1(7) . . ?
C18A C20 C19 81.3(18) . . ?
C19A C20 C19 13.2(6) . . ?
C16 C20 C19 104.9(6) . . ?
C18A C20 Fe2 74.1(14) . . ?
C19A C20 Fe2 73.1(6) . . ?
C16 C20 Fe2 71.0(4) . . ?
C19 C20 Fe2 65.1(5) . . ?
C18 C20A C19 97.8(8) . . ?
C18 C20A C16A 10.1(8) . . ?
C19 C20A C16A 106.5(7) . . ?
C18 C20A C19A 101.0(9) . . ?
C19 C20A C19A 3.2(8) . . ?
C16A C20A C19A 109.7(8) . . ?
C18 C20A Fe2 68.6(5) . . ?
C19 C20A Fe2 67.7(6) . . ?
C16A C20A Fe2 68.6(5) . . ?
C19A C20A Fe2 69.1(6) . . ?
C22 C21 C25 106.97(17) . . ?
C22 C21 Fe2 69.55(11) . . ?
C25 C21 Fe2 70.29(10) . . ?
C22 C21 H21A 126.5 . . ?
C25 C21 H21A 126.5 . . ?
Fe2 C21 H21A 126.5 . . ?
C23 C22 C21 108.67(17) . . ?
C23 C22 Fe2 69.92(11) . . ?
C21 C22 Fe2 69.53(11) . . ?
C23 C22 H22A 125.7 . . ?
C21 C22 H22A 125.7 . . ?
Fe2 C22 H22A 125.7 . . ?
C22 C23 C24 108.62(16) . . ?
C22 C23 Fe2 69.60(12) . . ?
C24 C23 Fe2 69.49(10) . . ?
C22 C23 H23A 125.7 . . ?
C24 C23 H23A 125.7 . . ?
Fe2 C23 H23A 125.7 . . ?
C23 C24 C25 107.20(16) . . ?
C23 C24 Fe2 69.77(11) . . ?
C25 C24 Fe2 70.26(9) . . ?
C23 C24 H24A 126.4 . . ?
C25 C24 H24A 126.4 . . ?
Fe2 C24 H24A 126.4 . . ?
N1 C25 C24 124.16(14) . . ?
N1 C25 C21 127.35(14) . . ?
C24 C25 C21 108.46(14) . . ?
N1 C25 Fe2 126.49(11) . . ?
C24 C25 Fe2 68.86(9) . . ?
C21 C25 Fe2 68.82(10) . . ?
C31 C30 C37 113.44(13) . . ?
C31 C30 C43 110.81(13) . . ?
C37 C30 C43 102.38(12) . . ?
C31 C30 C13 106.77(12) . . ?
C37 C30 C13 111.43(13) . . ?
C43 C30 C13 112.13(12) . . ?
C36 C31 C32 117.39(15) . . ?
C36 C31 C30 121.77(15) . . ?
C32 C31 C30 120.48(14) . . ?
C33 C32 C31 121.33(16) . . ?
C33 C32 H32A 119.3 . . ?
C31 C32 H32A 119.3 . . ?
C32 C33 C34 120.51(17) . . ?
C32 C33 H33A 119.7 . . ?
C34 C33 H33A 119.7 . . ?
C35 C34 C33 119.28(17) . . ?
C35 C34 H34A 120.4 . . ?
C33 C34 H34A 120.4 . . ?
C34 C35 C36 120.49(17) . . ?
C34 C35 H35A 119.8 . . ?
C36 C35 H35A 119.8 . . ?
C31 C36 C35 120.97(17) . . ?
C31 C36 Zn1 95.94(10) . . ?
C35 C36 Zn1 87.95(11) . . ?
C31 C36 H36A 115.4 . . ?
C35 C36 H36A 115.4 . . ?
Zn1 C36 H36A 115.4 . . ?
C38 C37 C42 117.24(17) . . ?
C38 C37 C30 121.99(16) . . ?
C42 C37 C30 120.40(16) . . ?
C37 C38 C39 121.1(2) . . ?
C37 C38 H38A 119.4 . . ?
C39 C38 H38A 119.4 . . ?
C40 C39 C38 120.5(2) . . ?
C40 C39 H39A 119.8 . . ?
C38 C39 H39A 119.8 . . ?
C39 C40 C41 118.9(2) . . ?
C39 C40 H40A 120.6 . . ?
C41 C40 H40A 120.6 . . ?
C40 C41 C42 120.9(2) . . ?
C40 C41 H41A 119.5 . . ?
C42 C41 H41A 119.5 . . ?
C41 C42 C37 121.0(2) . . ?
C41 C42 H42A 119.5 . . ?
C37 C42 H42A 119.5 . . ?
C44 C43 C48 117.53(16) . . ?
C44 C43 C30 124.04(15) . . ?
C48 C43 C30 117.97(15) . . ?
C43 C44 C45 121.17(18) . . ?
C43 C44 H44A 119.4 . . ?
C45 C44 H44A 119.4 . . ?
C46 C45 C44 120.32(19) . . ?
C46 C45 H45A 119.8 . . ?
C44 C45 H45A 119.8 . . ?
C45 C46 C47 119.24(17) . . ?
C45 C46 H46A 120.4 . . ?
C47 C46 H46A 120.4 . . ?
C48 C47 C46 119.85(19) . . ?
C48 C47 H47A 120.1 . . ?
C46 C47 H47A 120.1 . . ?
C47 C48 C43 121.81(18) . . ?
C47 C48 H48A 119.1 . . ?
C43 C48 H48A 119.1 . . ?
Zn1 C49 H49A 109.5 . . ?
Zn1 C49 H49B 109.5 . . ?
H49A C49 H49B 109.5 . . ?
Zn1 C49 H49C 109.5 . . ?
H49A C49 H49C 109.5 . . ?
H49B C49 H49C 109.5 . . ?
C56 C51 C52 113.37(14) . . ?
C56 C51 B1 127.48(13) . . ?
C52 C51 B1 119.05(14) . . ?
F1 C52 C53 116.26(14) . . ?
F1 C52 C51 119.05(14) . . ?
C53 C52 C51 124.67(16) . . ?
F2 C53 C54 120.10(15) . . ?
F2 C53 C52 120.82(17) . . ?
C54 C53 C52 119.07(16) . . ?
F3 C54 C55 120.25(17) . . ?
F3 C54 C53 120.52(17) . . ?
C55 C54 C53 119.23(15) . . ?
F4 C55 C54 119.53(15) . . ?
F4 C55 C56 120.89(16) . . ?
C54 C55 C56 119.58(16) . . ?
F5 C56 C51 120.65(14) . . ?
F5 C56 C55 115.32(15) . . ?
C51 C56 C55 124.02(15) . . ?
C58 C57 C62 113.30(15) . . ?
C58 C57 B1 119.55(14) . . ?
C62 C57 B1 126.74(15) . . ?
F6 C58 C57 119.50(14) . . ?
F6 C58 C59 116.10(17) . . ?
C57 C58 C59 124.39(18) . . ?
F7 C59 C60 120.03(17) . . ?
F7 C59 C58 120.4(2) . . ?
C60 C59 C58 119.58(19) . . ?
F8 C60 C61 120.5(2) . . ?
F8 C60 C59 120.4(2) . . ?
C61 C60 C59 119.03(16) . . ?
F9 C61 C60 120.44(17) . . ?
F9 C61 C62 119.6(2) . . ?
C60 C61 C62 120.00(18) . . ?
F10 C62 C57 121.53(14) . . ?
F10 C62 C61 114.80(16) . . ?
C57 C62 C61 123.67(18) . . ?
C68 C63 C64 113.48(14) . . ?
C68 C63 B1 127.68(13) . . ?
C64 C63 B1 118.67(14) . . ?
F11 C64 C65 116.25(15) . . ?
F11 C64 C63 119.53(14) . . ?
C65 C64 C63 124.19(17) . . ?
F12 C65 C66 120.14(16) . . ?
F12 C65 C64 120.23(18) . . ?
C66 C65 C64 119.62(17) . . ?
F13 C66 C67 120.00(19) . . ?
F13 C66 C65 120.71(18) . . ?
C67 C66 C65 119.27(16) . . ?
F14 C67 C66 119.98(16) . . ?
F14 C67 C68 120.78(17) . . ?
C66 C67 C68 119.24(18) . . ?
F15 C68 C63 121.12(14) . . ?
F15 C68 C67 114.76(15) . . ?
C63 C68 C67 124.12(16) . . ?
C70 C69 C74 112.93(13) . . ?
C70 C69 B1 125.93(13) . . ?
C74 C69 B1 120.84(13) . . ?
F16 C70 C71 113.90(13) . . ?
F16 C70 C69 121.75(13) . . ?
C71 C70 C69 124.34(15) . . ?
F17 C71 C72 120.49(14) . . ?
F17 C71 C70 119.79(15) . . ?
C72 C71 C70 119.71(15) . . ?
F18 C72 C73 120.98(16) . . ?
F18 C72 C71 120.19(16) . . ?
C73 C72 C71 118.83(15) . . ?
F19 C73 C72 119.97(15) . . ?
F19 C73 C74 120.49(15) . . ?
C72 C73 C74 119.53(15) . . ?
F20 C74 C73 115.94(14) . . ?
F20 C74 C69 119.45(13) . . ?
C73 C74 C69 124.61(15) . . ?

loop_
_geom_bond_atom_site_label_1
_geom_bond_atom_site_label_2
_geom_bond_distance
_geom_bond_site_symmetry_2
_geom_bond_publ_flag
Zn1 C49 1.9569(17) . ?
Zn1 N1 2.0551(13) . ?
Zn1 N2 2.0654(12) . ?
Zn1 C36 2.5764(17) . ?
Fe1 C6 2.0354(16) . ?
Fe1 C7 2.0370(17) . ?
Fe1 C1 2.044(2) . ?
Fe1 C2 2.0489(19) . ?
Fe1 C9 2.0494(17) . ?
Fe1 C8 2.0499(19) . ?
Fe1 C10 2.0506(15) . ?
Fe1 C4 2.0530(18) . ?
Fe1 C5 2.053(2) . ?
Fe1 C3 2.0549(19) . ?
Fe2 C19 1.991(10) . ?
Fe2 C18 1.996(6) . ?
Fe2 C18A 2.007(7) . ?
Fe2 C17 2.030(7) . ?
Fe2 C17A 2.037(12) . ?
Fe2 C21 2.0395(19) . ?
Fe2 C22 2.040(2) . ?
Fe2 C24 2.0403(17) . ?
Fe2 C23 2.0440(19) . ?
Fe2 C25 2.0590(16) . ?
Fe2 C16A 2.084(9) . ?
Fe2 C20 2.087(8) . ?
B1 C63 1.649(2) . ?
B1 C69 1.656(2) . ?
B1 C51 1.657(2) . ?
B1 C57 1.664(2) . ?
F1 C52 1.3521(19) . ?
F2 C53 1.347(2) . ?
F3 C54 1.3504(19) . ?
F4 C55 1.347(2) . ?
F5 C56 1.3514(18) . ?
F6 C58 1.354(2) . ?
F7 C59 1.355(3) . ?
F8 C60 1.345(2) . ?
F9 C61 1.353(2) . ?
F10 C62 1.352(2) . ?
F11 C64 1.349(2) . ?
F12 C65 1.351(2) . ?
F13 C66 1.342(2) . ?
F14 C67 1.341(2) . ?
F15 C68 1.3532(19) . ?
F16 C70 1.3536(18) . ?
F17 C71 1.3484(19) . ?
F18 C72 1.3408(18) . ?
F19 C73 1.3535(19) . ?
F20 C74 1.3610(18) . ?
N1 C14 1.2930(19) . ?
N1 C25 1.429(2) . ?
N2 C12 1.2936(19) . ?
N2 C10 1.4280(19) . ?
C1 C2 1.411(3) . ?
C1 C5 1.415(3) . ?
C1 H1A 1.0000 . ?
C2 C3 1.416(3) . ?
C2 H2A 1.0000 . ?
C3 C4 1.415(3) . ?
C3 H3A 1.0000 . ?
C4 C5 1.413(3) . ?
C4 H4A 1.0000 . ?
C5 H5A 1.0000 . ?
C6 C7 1.423(2) . ?
C6 C10 1.442(2) . ?
C6 H6A 1.0000 . ?
C7 C8 1.423(3) . ?
C7 H7A 1.0000 . ?
C8 C9 1.422(2) . ?
C8 H8A 1.0000 . ?
C9 C10 1.434(2) . ?
C9 H9A 1.0000 . ?
C11 C12 1.505(2) . ?
C11 H11A 0.9800 . ?
C11 H11B 0.9800 . ?
C11 H11C 0.9800 . ?
C12 C13 1.532(2) . ?
C13 C14 1.532(2) . ?
C13 C30 1.627(2) . ?
C13 H13A 1.0000 . ?
C14 C15 1.510(2) . ?
C15 H15A 0.9800 . ?
C15 H15B 0.9800 . ?
C15 H15C 0.9800 . ?
C16 C18A 0.960(16) . ?
C16 C17A 1.077(14) . ?
C16 C17 1.386(10) . ?
C16 C20 1.412(8) . ?
C16A C18 0.540(9) . ?
C16A C17 1.108(14) . ?
C16A C20A 1.388(7) . ?
C16A C17A 1.403(15) . ?
C16A C19 1.931(10) . ?
C17 C18 1.351(11) . ?
C17 C18A 1.741(12) . ?
C17A C18A 1.541(16) . ?
C17A C18 1.576(14) . ?
C18 C20A 0.884(8) . ?
C18 C19 1.425(11) . ?
C18 C19A 1.791(11) . ?
C18 C18A 2.031(10) . ?
C18A C20 0.558(13) . ?
C18A C19A 1.405(18) . ?
C18A C19 1.517(15) . ?
C19 C20A 1.004(10) . ?
C19 C20 1.498(12) . ?
C19A C20 1.255(15) . ?
C19A C20A 1.397(9) . ?
C21 C22 1.426(3) . ?
C21 C25 1.432(2) . ?
C21 H21A 1.0000 . ?
C22 C23 1.413(3) . ?
C22 H22A 1.0000 . ?
C23 C24 1.422(3) . ?
C23 H23A 1.0000 . ?
C24 C25 1.432(2) . ?
C24 H24A 1.0000 . ?
C30 C31 1.535(2) . ?
C30 C37 1.545(2) . ?
C30 C43 1.562(2) . ?
C31 C36 1.396(2) . ?
C31 C32 1.402(2) . ?
C32 C33 1.379(2) . ?
C32 H32A 0.9500 . ?
C33 C34 1.389(3) . ?
C33 H33A 0.9500 . ?
C34 C35 1.373(3) . ?
C34 H34A 0.9500 . ?
C35 C36 1.398(2) . ?
C35 H35A 0.9500 . ?
C36 H36A 1.0000 . ?
C37 C38 1.396(3) . ?
C37 C42 1.398(3) . ?
C38 C39 1.400(3) . ?
C38 H38A 0.9500 . ?
C39 C40 1.378(4) . ?
C39 H39A 0.9500 . ?
C40 C41 1.380(4) . ?
C40 H40A 0.9500 . ?
C41 C42 1.390(3) . ?
C41 H41A 0.9500 . ?
C42 H42A 0.9500 . ?
C43 C44 1.390(2) . ?
C43 C48 1.404(3) . ?
C44 C45 1.395(3) . ?
C44 H44A 0.9500 . ?
C45 C46 1.388(3) . ?
C45 H45A 0.9500 . ?
C46 C47 1.398(3) . ?
C46 H46A 0.9500 . ?
C47 C48 1.380(3) . ?
C47 H47A 0.9500 . ?
C48 H48A 0.9500 . ?
C49 H49A 0.9800 . ?
C49 H49B 0.9800 . ?
C49 H49C 0.9800 . ?
C51 C56 1.383(2) . ?
C51 C52 1.393(2) . ?
C52 C53 1.382(2) . ?
C53 C54 1.375(3) . ?
C54 C55 1.374(3) . ?
C55 C56 1.389(2) . ?
C57 C58 1.388(2) . ?
C57 C62 1.394(2) . ?
C58 C59 1.388(2) . ?
C59 C60 1.372(3) . ?
C60 C61 1.363(3) . ?
C61 C62 1.395(2) . ?
C63 C68 1.386(2) . ?
C63 C64 1.395(2) . ?
C64 C65 1.379(2) . ?
C65 C66 1.374(3) . ?
C66 C67 1.374(3) . ?
C67 C68 1.393(2) . ?
C69 C70 1.390(2) . ?
C69 C74 1.391(2) . ?
C70 C71 1.384(2) . ?
C71 C72 1.375(2) . ?
C72 C73 1.372(3) . ?
C73 C74 1.383(2) . ?
